data_4312200
loop_
_publ_author_name
'Boumahdi Benkmil'
'Mian Ji'
'Heinrich Vahrenkamp'

_publ_section_title
;
 Bis(pyrazolyl)(thioimidazolyl)borate Ligands: The Missing Member in the
 N3...S3 Scorpionate Series
;
_journal_name_full 'Inorganic Chemistry'
_journal_page_first 8212
_journal_page_last 8214
_journal_paper_doi 10.1021/ic048633s
_journal_volume 43
_journal_year 2004
_chemical_formula_sum 'C18 H20 B Cl N6 S2 Zn'
_chemical_formula_weight 496.15
_chemical_name_systematic
; 
 ? 
;
_space_group_IT_number 15
_symmetry_cell_setting monoclinic
_symmetry_space_group_name_Hall '-C 2yc'
_symmetry_space_group_name_H-M 'C 1 2/c 1'
_atom_sites_solution_hydrogens geom
_atom_sites_solution_primary direct
_atom_sites_solution_secondary difmap
_audit_creation_method SHELXL-97
_cell_angle_alpha 90.00
_cell_angle_beta 100.111(4)
_cell_angle_gamma 90.00
_cell_formula_units_Z 8
_cell_length_a 20.688(4)
_cell_length_b 8.5506(17)
_cell_length_c 25.364(5)
_cell_measurement_temperature 245(2)
_cell_volume 4417.1(15)
_computing_cell_refinement 'Bruker SMART'
_computing_data_collection 'Bruker SMART'
_computing_data_reduction 'Bruker SHELXTL'
_computing_molecular_graphics 'Bruker SHELXTL'
_computing_publication_material 'Bruker SHELXTL'
_computing_structure_refinement 'SHELXL-97 (Sheldrick, 1997)'
_computing_structure_solution 'SHELXS-97 (Sheldrick, 1990)'
_diffrn_ambient_temperature 294(2)
_diffrn_measured_fraction_theta_full 0.897
_diffrn_measured_fraction_theta_max 0.897
_diffrn_measurement_device_type 'CCD area detector'
_diffrn_measurement_method 'phi and omega scans'
_diffrn_radiation_monochromator graphite
_diffrn_radiation_source 'fine-focus sealed tube'
_diffrn_radiation_type MoK\a
_diffrn_radiation_wavelength 0.71073
_diffrn_reflns_av_R_equivalents 0.0252
_diffrn_reflns_av_sigmaI/netI 0.0491
_diffrn_reflns_limit_h_max 27
_diffrn_reflns_limit_h_min -29
_diffrn_reflns_limit_k_max 11
_diffrn_reflns_limit_k_min -7
_diffrn_reflns_limit_l_max 30
_diffrn_reflns_limit_l_min -35
_diffrn_reflns_number 11586
_diffrn_reflns_theta_full 30.03
_diffrn_reflns_theta_max 30.03
_diffrn_reflns_theta_min 1.63
_exptl_absorpt_coefficient_mu 1.439
_exptl_absorpt_correction_type none
_exptl_crystal_colour colorless
_exptl_crystal_density_diffrn 1.492
_exptl_crystal_density_method 'not measured'
_exptl_crystal_description isometric
_exptl_crystal_F_000 2032
_exptl_crystal_size_max 0.16
_exptl_crystal_size_mid 0.22
_exptl_crystal_size_min 0.30
_refine_diff_density_max 0.371
_refine_diff_density_min -0.594
_refine_diff_density_rms 0.065
_refine_ls_extinction_method none
_refine_ls_goodness_of_fit_ref 0.892
_refine_ls_hydrogen_treatment mixed
_refine_ls_matrix_type full
_refine_ls_number_parameters 266
_refine_ls_number_reflns 5801
_refine_ls_number_restraints 0
_refine_ls_restrained_S_all 0.892
_refine_ls_R_factor_all 0.0631
_refine_ls_R_factor_gt 0.0351
_refine_ls_shift/su_max 0.001
_refine_ls_shift/su_mean 0.000
_refine_ls_structure_factor_coef Fsqd
_refine_ls_weighting_details 'calc w=1/[\s^2^(Fo^2^)+(0.0356P)^2^+0.0000P] where P=(Fo^2^+2Fc^2^)/3'
_refine_ls_weighting_scheme calc
_refine_ls_wR_factor_gt 0.0700
_refine_ls_wR_factor_ref 0.0774
_reflns_number_gt 3669
_reflns_number_total 5801
_reflns_threshold_expression >2sigma(I)
_cod_data_source_file ic048633ssi20040929_104823_1.cif
_cod_data_source_block jiz1m
_cod_depositor_comments
;
The following automatic conversions were performed:
'_symmetry_cell_setting' value 'Monoclinic' changed to 'monoclinic'
according to '/home/saulius/struct/CIF-dictionaries/cif_core.dic'
dictionary named 'cif_core.dic' version 2.4.1 from 2010-06-29.

Automatic conversion script
Id: cif_fix_enum 1527 2010-12-29 10:47:43Z saulius 
;
_cod_original_cell_volume 4417.2(15)
_cod_database_code 4312200

loop_
_symmetry_equiv_pos_as_xyz
'x, y, z'
'-x, y, -z+1/2'
'x+1/2, y+1/2, z'
'-x+1/2, y+1/2, -z+1/2'
'-x, -y, -z'
'x, -y, z-1/2'
'-x+1/2, -y+1/2, -z'
'x+1/2, -y+1/2, z-1/2'

loop_
_atom_site_label
_atom_site_type_symbol
_atom_site_fract_x
_atom_site_fract_y
_atom_site_fract_z
_atom_site_U_iso_or_equiv
_atom_site_adp_type
_atom_site_occupancy
_atom_site_symmetry_multiplicity
_atom_site_calc_flag
_atom_site_refinement_flags
_atom_site_disorder_assembly
_atom_site_disorder_group
Zn1 Zn -0.312081(11) 0.82127(3) 0.605150(10) 0.03669(8) Uani 1 1 d . . .
S1 S -0.41926(3) 0.85446(7) 0.56216(2) 0.04478(15) Uani 1 1 d . . .
S2 S -0.23248(3) 0.93409(7) 0.56894(3) 0.04773(16) Uani 1 1 d . . .
N1 N -0.45327(8) 0.66344(19) 0.64285(7) 0.0387(4) Uani 1 1 d . . .
N2 N -0.53312(8) 0.7313(2) 0.57848(8) 0.0408(4) Uani 1 1 d . . .
N3 N -0.35284(9) 0.7692(2) 0.70787(7) 0.0434(4) Uani 1 1 d . . .
N4 N -0.31599(9) 0.8669(2) 0.68287(7) 0.0422(4) Uani 1 1 d . . .
N5 N -0.34168(8) 0.5263(2) 0.65271(7) 0.0410(4) Uani 1 1 d . . .
N6 N -0.30641(8) 0.5883(2) 0.61752(7) 0.0411(4) Uani 1 1 d . . .
Cl1 Cl 0.02182(3) 0.57644(9) 0.67846(3) 0.0730(2) Uani 1 1 d . . .
B1 B -0.38759(13) 0.6230(3) 0.68154(11) 0.0432(6) Uani 1 1 d . . .
HB1 H -0.4020(9) 0.545(2) 0.7115(7) 0.033(5) Uiso 1 1 d . . .
C1 C -0.63845(11) 0.8274(3) 0.52846(13) 0.0692(8) Uani 1 1 d . . .
H1A H -0.6394 0.9068 0.5556 0.104 Uiso 1 1 calc R . .
H1B H -0.6611 0.7345 0.5376 0.104 Uiso 1 1 calc R . .
H1C H -0.6601 0.8668 0.4940 0.104 Uiso 1 1 calc R . .
C2 C -0.56231(14) 0.6653(3) 0.48335(11) 0.0693(8) Uani 1 1 d . . .
H2A H -0.5163 0.6441 0.4829 0.104 Uiso 1 1 calc R . .
H2B H -0.5831 0.7040 0.4485 0.104 Uiso 1 1 calc R . .
H2C H -0.5839 0.5697 0.4914 0.104 Uiso 1 1 calc R . .
C3 C -0.56793(11) 0.7868(3) 0.52564(10) 0.0482(6) Uani 1 1 d . . .
H3A H -0.5459 0.8832 0.5164 0.058 Uiso 1 1 calc R . .
C4 C -0.55999(12) 0.6414(3) 0.61370(11) 0.0531(6) Uani 1 1 d . . .
H4A H -0.6045 0.6138 0.6108 0.064 Uiso 1 1 calc R . .
C5 C -0.51131(12) 0.6000(3) 0.65292(10) 0.0514(6) Uani 1 1 d . . .
H5A H -0.5158 0.5377 0.6826 0.062 Uiso 1 1 calc R . .
C6 C -0.46792(10) 0.7446(2) 0.59636(9) 0.0352(5) Uani 1 1 d . . .
C7 C -0.35341(12) 0.8245(3) 0.75772(9) 0.0563(7) Uani 1 1 d . . .
H7A H -0.3754 0.7786 0.7832 0.068 Uiso 1 1 calc R . .
C8 C -0.31664(13) 0.9585(3) 0.76485(10) 0.0603(7) Uani 1 1 d . . .
H8A H -0.3084 1.0220 0.7955 0.072 Uiso 1 1 calc R . .
C9 C -0.29454(11) 0.9798(3) 0.71770(10) 0.0505(6) Uani 1 1 d . . .
H9A H -0.2677 1.0633 0.7108 0.061 Uiso 1 1 calc R . .
C10 C -0.33272(12) 0.3699(3) 0.65387(10) 0.0534(6) Uani 1 1 d . . .
H10A H -0.3519 0.2990 0.6749 0.064 Uiso 1 1 calc R . .
C11 C -0.29131(13) 0.3314(3) 0.61952(11) 0.0580(7) Uani 1 1 d . . .
H11A H -0.2761 0.2312 0.6125 0.070 Uiso 1 1 calc R . .
C12 C -0.27671(11) 0.4707(3) 0.59741(10) 0.0495(6) Uani 1 1 d . . .
H12A H -0.2495 0.4813 0.5716 0.059 Uiso 1 1 calc R . .
C13 C -0.16298(10) 0.8272(2) 0.60128(9) 0.0386(5) Uani 1 1 d . . .
C14 C -0.12153(11) 0.7594(3) 0.57040(10) 0.0484(6) Uani 1 1 d . . .
H14A H -0.1322 0.7649 0.5329 0.058 Uiso 1 1 calc R . .
C15 C -0.06459(12) 0.6834(3) 0.59401(10) 0.0538(6) Uani 1 1 d . . .
H15A H -0.0364 0.6394 0.5727 0.065 Uiso 1 1 calc R . .
C16 C -0.04973(11) 0.6731(3) 0.64848(10) 0.0464(6) Uani 1 1 d . . .
C17 C -0.08980(11) 0.7388(3) 0.68031(10) 0.0481(6) Uani 1 1 d . . .
H17A H -0.0790 0.7313 0.7178 0.058 Uiso 1 1 calc R . .
C18 C -0.14619(10) 0.8162(3) 0.65648(9) 0.0452(5) Uani 1 1 d . . .
H18A H -0.1735 0.8620 0.6781 0.054 Uiso 1 1 calc R . .

loop_
_atom_site_aniso_label
_atom_site_aniso_U_11
_atom_site_aniso_U_22
_atom_site_aniso_U_33
_atom_site_aniso_U_23
_atom_site_aniso_U_13
_atom_site_aniso_U_12
Zn1 0.03079(14) 0.03922(14) 0.03981(15) 0.00173(11) 0.00550(11) 0.00045(11)
S1 0.0292(3) 0.0619(4) 0.0430(3) 0.0169(3) 0.0056(3) -0.0002(3)
S2 0.0371(3) 0.0486(3) 0.0580(4) 0.0157(3) 0.0098(3) 0.0007(3)
N1 0.0343(10) 0.0410(10) 0.0414(11) 0.0068(8) 0.0085(9) -0.0013(8)
N2 0.0305(9) 0.0403(10) 0.0499(12) 0.0059(9) 0.0024(9) -0.0034(8)
N3 0.0406(11) 0.0554(11) 0.0335(10) 0.0002(9) 0.0039(9) 0.0076(9)
N4 0.0434(11) 0.0425(10) 0.0392(11) -0.0034(9) 0.0033(9) 0.0004(8)
N5 0.0398(10) 0.0380(10) 0.0430(11) 0.0058(8) 0.0015(9) 0.0036(8)
N6 0.0375(10) 0.0417(10) 0.0440(11) 0.0017(8) 0.0069(9) 0.0068(8)
Cl1 0.0514(4) 0.0855(5) 0.0771(5) -0.0089(4) -0.0026(4) 0.0269(4)
B1 0.0413(15) 0.0487(15) 0.0387(15) 0.0116(12) 0.0042(13) 0.0019(12)
C1 0.0337(13) 0.0652(17) 0.104(2) 0.0187(16) -0.0018(15) 0.0043(12)
C2 0.0612(18) 0.0773(19) 0.0603(18) -0.0026(15) -0.0146(15) 0.0015(15)
C3 0.0321(12) 0.0467(13) 0.0610(16) 0.0145(12) -0.0047(11) -0.0010(10)
C4 0.0366(13) 0.0519(14) 0.0709(18) 0.0116(13) 0.0101(13) -0.0114(11)
C5 0.0441(14) 0.0530(14) 0.0591(16) 0.0168(12) 0.0142(13) -0.0068(11)
C6 0.0306(11) 0.0350(11) 0.0393(12) 0.0014(9) 0.0046(10) 0.0001(9)
C7 0.0534(15) 0.0819(19) 0.0327(13) -0.0004(13) 0.0053(12) 0.0174(14)
C8 0.0608(17) 0.0714(18) 0.0429(15) -0.0178(13) -0.0067(13) 0.0197(14)
C9 0.0445(14) 0.0488(13) 0.0520(16) -0.0097(12) -0.0087(12) 0.0090(11)
C10 0.0540(15) 0.0380(13) 0.0616(17) 0.0103(11) -0.0079(14) 0.0003(11)
C11 0.0603(16) 0.0408(14) 0.0658(17) -0.0068(12) -0.0081(14) 0.0141(12)
C12 0.0420(13) 0.0535(14) 0.0509(15) -0.0108(12) 0.0022(12) 0.0109(11)
C13 0.0312(11) 0.0378(11) 0.0472(13) 0.0029(10) 0.0079(10) -0.0070(9)
C14 0.0475(14) 0.0549(14) 0.0415(14) -0.0056(11) 0.0047(12) 0.0030(12)
C15 0.0470(14) 0.0597(15) 0.0565(16) -0.0112(13) 0.0135(13) 0.0087(12)
C16 0.0351(12) 0.0456(13) 0.0572(16) -0.0040(11) 0.0047(12) 0.0040(10)
C17 0.0417(13) 0.0581(14) 0.0446(14) 0.0060(11) 0.0082(12) 0.0020(11)
C18 0.0363(12) 0.0539(13) 0.0497(14) 0.0035(12) 0.0194(11) 0.0038(11)

loop_
_atom_type_symbol
_atom_type_description
_atom_type_scat_dispersion_real
_atom_type_scat_dispersion_imag
_atom_type_scat_source
C C 0.0033 0.0016 'International Tables Vol C Tables 4.2.6.8 and 6.1.1.4'
H H 0.0000 0.0000 'International Tables Vol C Tables 4.2.6.8 and 6.1.1.4'
B B 0.0013 0.0007 'International Tables Vol C Tables 4.2.6.8 and 6.1.1.4'
N N 0.0061 0.0033 'International Tables Vol C Tables 4.2.6.8 and 6.1.1.4'
S S 0.1246 0.1234 'International Tables Vol C Tables 4.2.6.8 and 6.1.1.4'
Cl Cl 0.1484 0.1585 'International Tables Vol C Tables 4.2.6.8 and 6.1.1.4'
Zn Zn 0.2839 1.4301 'International Tables Vol C Tables 4.2.6.8 and 6.1.1.4'

loop_
_geom_angle_atom_site_label_1
_geom_angle_atom_site_label_2
_geom_angle_atom_site_label_3
_geom_angle
_geom_angle_site_symmetry_1
_geom_angle_site_symmetry_3
_geom_angle_publ_flag
N6 Zn1 N4 92.85(7) . . ?
N6 Zn1 S2 117.54(5) . . ?
N4 Zn1 S2 118.31(6) . . ?
N6 Zn1 S1 102.68(5) . . ?
N4 Zn1 S1 103.70(5) . . ?
S2 Zn1 S1 117.87(3) . . ?
C6 S1 Zn1 107.05(7) . . ?
C13 S2 Zn1 100.53(7) . . ?
C6 N1 C5 107.04(18) . . ?
C6 N1 B1 133.93(18) . . ?
C5 N1 B1 118.89(18) . . ?
C6 N2 C4 108.92(19) . . ?
C6 N2 C3 125.05(18) . . ?
C4 N2 C3 125.52(18) . . ?
C7 N3 N4 108.6(2) . . ?
C7 N3 B1 127.7(2) . . ?
N4 N3 B1 123.72(18) . . ?
C9 N4 N3 106.54(19) . . ?
C9 N4 Zn1 136.05(17) . . ?
N3 N4 Zn1 117.21(13) . . ?
C10 N5 N6 108.32(19) . . ?
C10 N5 B1 128.1(2) . . ?
N6 N5 B1 123.45(17) . . ?
C12 N6 N5 107.19(18) . . ?
C12 N6 Zn1 135.01(17) . . ?
N5 N6 Zn1 117.75(13) . . ?
N3 B1 N5 111.32(19) . . ?
N3 B1 N1 112.36(19) . . ?
N5 B1 N1 111.13(19) . . ?
N2 C3 C2 109.59(19) . . ?
N2 C3 C1 110.5(2) . . ?
C2 C3 C1 112.7(2) . . ?
C5 C4 N2 107.2(2) . . ?
C4 C5 N1 109.0(2) . . ?
N2 C6 N1 107.86(17) . . ?
N2 C6 S1 121.02(16) . . ?
N1 C6 S1 131.09(16) . . ?
N3 C7 C8 108.7(2) . . ?
C9 C8 C7 105.1(2) . . ?
N4 C9 C8 111.1(2) . . ?
N5 C10 C11 108.9(2) . . ?
C10 C11 C12 105.0(2) . . ?
N6 C12 C11 110.5(2) . . ?
C18 C13 C14 118.2(2) . . ?
C18 C13 S2 122.71(17) . . ?
C14 C13 S2 119.00(18) . . ?
C15 C14 C13 121.0(2) . . ?
C16 C15 C14 119.4(2) . . ?
C15 C16 C17 121.1(2) . . ?
C15 C16 Cl1 119.62(18) . . ?
C17 C16 Cl1 119.30(19) . . ?
C16 C17 C18 119.2(2) . . ?
C17 C18 C13 121.1(2) . . ?

loop_
_geom_bond_atom_site_label_1
_geom_bond_atom_site_label_2
_geom_bond_distance
_geom_bond_site_symmetry_2
_geom_bond_publ_flag
Zn1 N6 2.0165(18) . ?
Zn1 N4 2.0249(19) . ?
Zn1 S2 2.2398(7) . ?
Zn1 S1 2.3101(7) . ?
S1 C6 1.719(2) . ?
S2 C13 1.778(2) . ?
N1 C6 1.356(3) . ?
N1 C5 1.382(3) . ?
N1 B1 1.569(3) . ?
N2 C6 1.350(3) . ?
N2 C4 1.369(3) . ?
N2 C3 1.484(3) . ?
N3 C7 1.352(3) . ?
N3 N4 1.360(2) . ?
N3 B1 1.535(3) . ?
N4 C9 1.332(3) . ?
N5 C10 1.349(3) . ?
N5 N6 1.356(2) . ?
N5 B1 1.538(3) . ?
N6 C12 1.326(3) . ?
Cl1 C16 1.749(2) . ?
C1 C3 1.513(3) . ?
C2 C3 1.513(3) . ?
C4 C5 1.333(3) . ?
C7 C8 1.370(4) . ?
C8 C9 1.365(3) . ?
C10 C11 1.365(4) . ?
C11 C12 1.373(3) . ?
C13 C18 1.385(3) . ?
C13 C14 1.386(3) . ?
C14 C15 1.386(3) . ?
C15 C16 1.364(3) . ?
C16 C17 1.375(3) . ?
C17 C18 1.384(3) . ?
